data_2243485
loop_
_publ_author_name
'Narvekar, Kedar U.'
'Srinivasan, Bikshandarkoil R.'

_publ_section_title
;
 Crystal structures of two isostructural bivalent metal
 <i>N</i>-benzoylglycinates
;
_journal_coeditor_code EX2034
_journal_issue 8
_journal_name_full 'Acta Crystallographica Section E'
_journal_page_first 1260
_journal_page_last 1265
_journal_paper_doi 10.1107/S2056989020009287
_journal_volume 76
_journal_year 2020
_chemical_formula_iupac '[Co (C9 H8 N O3)2 (H2 O)3], 2H2 O'
_chemical_formula_moiety 'C18 H22 Co N2 O9, 2(H2 O)'
_chemical_formula_sum 'C18 H26 Co N2 O11'
_chemical_formula_weight 505.34
_chemical_name_systematic '<i>catena</i>-Poly[[[diaquabis(<i>N</i>-benzoylglycinato)cobalt(II)]-\m-aqua] dihydrate]'
_space_group_crystal_system monoclinic
_space_group_IT_number 15
_space_group_name_Hall '-C 2yc'
_space_group_name_H-M_alt 'C 1 2/c 1'
_atom_sites_solution_hydrogens mixed
_audit_creation_method SHELXL-2018/3
_cell_angle_alpha 90
_cell_angle_beta 91.891(2)
_cell_angle_gamma 90
_cell_formula_units_Z 4
_cell_length_a 40.843(2)
_cell_length_b 6.9072(4)
_cell_length_c 8.0031(4)
_cell_measurement_reflns_used 4616
_cell_measurement_temperature 293(2)
_cell_measurement_theta_max 27.96
_cell_measurement_theta_min 2.99
_cell_volume 2256.5(2)
_computing_cell_refinement
;
SAINT (Bruker, 2019)
;
_computing_data_collection
;
APEX3 (Bruker, 2019)
;
_computing_data_reduction
;
SAINT (Bruker, 2019)
;
_computing_molecular_graphics
;
<i>OLEX2</i> (Dolomanov <i>et al.</i>,  2009),
<i>shelXle</i> (H\"ubschle <i>et al.</i>,  2011)
;
_computing_publication_material
;
publCIF (Westrip, 2010)
;
_computing_structure_refinement
;
<i>SHELXL2018/3</i> (Sheldrick, 2015b)
;
_computing_structure_solution
;
<i>SHELXT2014/5</i> (Sheldrick, 2015a)
;
_diffrn_ambient_temperature 293(2)
_diffrn_measured_fraction_theta_full 0.999
_diffrn_measured_fraction_theta_max 0.999
_diffrn_measurement_device_type 'Bruker D8 Quest Eco'
_diffrn_measurement_method '\f and \w scans'
_diffrn_radiation_type MoK\a
_diffrn_radiation_wavelength 0.71073
_diffrn_reflns_av_R_equivalents 0.0464
_diffrn_reflns_av_unetI/netI 0.0356
_diffrn_reflns_limit_h_max 54
_diffrn_reflns_limit_h_min -54
_diffrn_reflns_limit_k_max 9
_diffrn_reflns_limit_k_min -9
_diffrn_reflns_limit_l_max 10
_diffrn_reflns_limit_l_min -10
_diffrn_reflns_number 15061
_diffrn_reflns_theta_full 25.242
_diffrn_reflns_theta_max 28.262
_diffrn_reflns_theta_min 2.991
_diffrn_source 'Sealed Tube'
_diffrn_standards_decay_% 0
_diffrn_standards_interval_count 0
_diffrn_standards_number 0
_exptl_absorpt_coefficient_mu 0.821
_exptl_absorpt_correction_T_max 0.7457
_exptl_absorpt_correction_T_min 0.6100
_exptl_absorpt_correction_type numerical
_exptl_absorpt_process_details
;
(SADABS; Krause <i>et al.</i>,  2015)
;
_exptl_crystal_colour pink
_exptl_crystal_density_diffrn 1.487
_exptl_crystal_description plate
_exptl_crystal_F_000 1052
_exptl_crystal_size_max 0.353
_exptl_crystal_size_mid 0.274
_exptl_crystal_size_min 0.035
_refine_diff_density_max 0.387
_refine_diff_density_min -0.425
_refine_ls_extinction_method none
_refine_ls_goodness_of_fit_ref 1.082
_refine_ls_hydrogen_treatment mixed
_refine_ls_matrix_type full
_refine_ls_number_parameters 171
_refine_ls_number_reflns 2799
_refine_ls_number_restraints 0
_refine_ls_restrained_S_all 1.082
_refine_ls_R_factor_all 0.0641
_refine_ls_R_factor_gt 0.0366
_refine_ls_shift/su_max 0.000
_refine_ls_shift/su_mean 0.000
_refine_ls_structure_factor_coef Fsqd
_refine_ls_weighting_details 'w=1/[\s^2^(Fo^2^)+(0.0214P)^2^+3.6234P] where P=(Fo^2^+2Fc^2^)/3'
_refine_ls_weighting_scheme calc
_refine_ls_wR_factor_gt 0.0702
_refine_ls_wR_factor_ref 0.0860
_reflns_number_gt 2070
_reflns_number_total 2799
_reflns_threshold_expression 'I > 2\s(I)'
_cod_data_source_file ex2034sup1.cif
_cod_data_source_block 1
_cod_original_cell_volume 2256.6(2)
_cod_original_sg_symbol_H-M 'C 2/c'
_cod_database_code 2243485
_shelx_space_group_comment
;
The symmetry employed for this shelxl refinement is uniquely defined
by the following loop, which should always be used as a source of
symmetry information in preference to the above space-group names.
They are only intended as comments.
;
_shelx_estimated_absorpt_t_min 0.760
_shelx_estimated_absorpt_t_max 0.972

loop_
_space_group_symop_operation_xyz
'x, y, z'
'-x, y, -z+1/2'
'x+1/2, y+1/2, z'
'-x+1/2, y+1/2, -z+1/2'
'-x, -y, -z'
'x, -y, z-1/2'
'-x+1/2, -y+1/2, -z'
'x+1/2, -y+1/2, z-1/2'

loop_
_atom_site_type_symbol
_atom_site_label
_atom_site_fract_x
_atom_site_fract_y
_atom_site_fract_z
_atom_site_U_iso_or_equiv
_atom_site_adp_type
_atom_site_calc_flag
_atom_site_occupancy
_atom_site_disorder_assembly
_atom_site_disorder_group
Co Co1 0.500000 0.500000 0.500000 0.02504(12) Uani d 1 . .
O O1W 0.53443(4) 0.6984(3) 0.5847(2) 0.0359(4) Uani d 1 . .
H H1WA 0.5349(7) 0.699(4) 0.682(4) 0.058(10) Uiso d 1 . .
H H1WB 0.5538(7) 0.690(4) 0.550(3) 0.050(9) Uiso d 1 . .
O O2W 0.500000 0.3711(3) 0.750000 0.0274(5) Uani d 1 . .
H H2W 0.4817(7) 0.305(4) 0.761(4) 0.072(10) Uiso d 1 . .
O O2 0.46352(4) 0.6817(2) 0.57632(18) 0.0327(4) Uani d 1 . .
O O3 0.44216(4) 0.7725(3) 0.32901(18) 0.0397(4) Uani d 1 . .
C C8 0.44162(5) 0.7613(3) 0.4833(3) 0.0283(5) Uani d 1 . .
C C9 0.41364(5) 0.8469(4) 0.5790(3) 0.0334(5) Uani d 1 . .
H H9A 0.405396 0.748241 0.652987 0.040 Uiso calc 1 . .
H H9B 0.422184 0.951677 0.648337 0.040 Uiso calc 1 . .
N N1 0.38658(5) 0.9200(3) 0.4767(3) 0.0349(5) Uani d 1 . .
H H1 0.3849(6) 1.039(4) 0.469(3) 0.037(8) Uiso d 1 . .
O O1 0.36670(5) 0.6242(3) 0.4197(3) 0.0629(6) Uani d 1 . .
C C1 0.36437(6) 0.8018(4) 0.4068(3) 0.0388(6) Uani d 1 . .
C C2 0.33558(6) 0.8888(4) 0.3134(3) 0.0385(6) Uani d 1 . .
C C3 0.31275(8) 0.7639(5) 0.2456(4) 0.0642(9) Uani d 1 . .
H H3 0.316051 0.631037 0.255105 0.077 Uiso calc 1 . .
C C4 0.28480(8) 0.8330(6) 0.1628(4) 0.0752(11) Uani d 1 . .
H H4 0.269374 0.746529 0.118400 0.090 Uiso calc 1 . .
C C5 0.27986(7) 1.0263(6) 0.1465(4) 0.0667(10) Uani d 1 . .
H H5 0.261079 1.073072 0.091414 0.080 Uiso calc 1 . .
C C6 0.30260(7) 1.1508(5) 0.2113(4) 0.0647(9) Uani d 1 . .
H H6 0.299329 1.283351 0.198759 0.078 Uiso calc 1 . .
C C7 0.33062(7) 1.0849(4) 0.2959(4) 0.0499(7) Uani d 1 . .
H H7 0.345894 1.172283 0.340250 0.060 Uiso calc 1 . .
O O3W 0.40263(5) 0.3206(3) 0.5364(2) 0.0412(4) Uani d 1 . .
H H3WA 0.3916(8) 0.420(6) 0.520(4) 0.081(13) Uiso d 1 . .
H H3WB 0.4083(8) 0.319(5) 0.639(4) 0.074(11) Uiso d 1 . .

loop_
_atom_site_aniso_label
_atom_site_aniso_U_11
_atom_site_aniso_U_22
_atom_site_aniso_U_33
_atom_site_aniso_U_12
_atom_site_aniso_U_13
_atom_site_aniso_U_23
Co1 0.0247(2) 0.0338(2) 0.01649(18) 0.0018(2) -0.00142(13) 0.00037(17)
O1W 0.0350(10) 0.0495(11) 0.0230(9) -0.0071(8) -0.0003(7) -0.0027(8)
O2W 0.0294(12) 0.0368(13) 0.0159(10) 0.000 0.0003(8) 0.000
O2 0.0315(8) 0.0446(10) 0.0216(7) 0.0107(7) -0.0029(6) -0.0006(7)
O3 0.0398(9) 0.0569(11) 0.0222(8) 0.0138(9) -0.0022(7) 0.0012(7)
C8 0.0303(11) 0.0301(12) 0.0241(10) 0.0036(10) -0.0026(8) -0.0016(9)
C9 0.0319(12) 0.0397(13) 0.0283(11) 0.0086(10) -0.0033(9) -0.0052(10)
N1 0.0309(11) 0.0339(12) 0.0396(12) 0.0079(9) -0.0028(8) -0.0026(9)
O1 0.0679(14) 0.0367(11) 0.0820(16) 0.0057(10) -0.0293(11) -0.0015(10)
C1 0.0371(13) 0.0404(14) 0.0385(13) 0.0039(12) -0.0032(10) -0.0024(11)
C2 0.0320(13) 0.0474(15) 0.0359(13) 0.0030(12) -0.0002(10) 0.0014(11)
C3 0.0579(19) 0.060(2) 0.072(2) -0.0079(16) -0.0251(16) 0.0049(16)
C4 0.0534(19) 0.097(3) 0.073(2) -0.014(2) -0.0290(17) 0.007(2)
C5 0.0393(15) 0.105(3) 0.0552(19) 0.0147(19) -0.0096(13) 0.0112(19)
C6 0.0544(19) 0.070(2) 0.069(2) 0.0216(17) -0.0092(16) 0.0097(17)
C7 0.0415(15) 0.0540(17) 0.0539(17) 0.0074(14) -0.0037(12) 0.0005(14)
O3W 0.0454(11) 0.0412(11) 0.0368(11) 0.0000(9) -0.0036(8) 0.0005(8)

loop_
_atom_type_symbol
_atom_type_description
_atom_type_scat_dispersion_real
_atom_type_scat_dispersion_imag
_atom_type_scat_source
C C 0.0033 0.0016 'International Tables Vol C Tables 4.2.6.8 and 6.1.1.4'
H H 0.0000 0.0000 'International Tables Vol C Tables 4.2.6.8 and 6.1.1.4'
Co Co 0.3494 0.9721 'International Tables Vol C Tables 4.2.6.8 and 6.1.1.4'
N N 0.0061 0.0033 'International Tables Vol C Tables 4.2.6.8 and 6.1.1.4'
O O 0.0106 0.0060 'International Tables Vol C Tables 4.2.6.8 and 6.1.1.4'

loop_
_geom_angle_atom_site_label_1
_geom_angle_atom_site_label_2
_geom_angle_atom_site_label_3
_geom_angle_site_symmetry_1
_geom_angle_site_symmetry_3
_geom_angle
_geom_angle_publ_flag
O2 Co1 O2 . 5_666 180.0 y
O2 Co1 O1W . . 89.40(7) y
O2 Co1 O1W 5_666 . 90.60(7) y
O2 Co1 O1W . 5_666 90.60(7) y
O2 Co1 O1W 5_666 5_666 89.40(7) y
O1W Co1 O1W . 5_666 180.0 y
O2 Co1 O2W . 5_666 92.59(6) y
O2 Co1 O2W 5_666 5_666 87.41(6) y
O1W Co1 O2W . 5_666 90.55(7) y
O1W Co1 O2W 5_666 5_666 89.45(7) y
O2 Co1 O2W . . 87.41(6) y
O2 Co1 O2W 5_666 . 92.59(6) y
O1W Co1 O2W . . 89.45(7) y
O1W Co1 O2W 5_666 . 90.55(7) y
O2W Co1 O2W 5_666 . 180.0 y
Co1 O1W H1WA . . 109(2) ?
Co1 O1W H1WB . . 118.5(19) ?
H1WA O1W H1WB . . 110(3) ?
Co1 O2W Co1 2_656 . 132.03(11) y
Co1 O2W H2W 2_656 . 95(2) ?
Co1 O2W H2W . . 109(2) ?
Co1 O2W H2W 2_656 2_656 109(2) ?
Co1 O2W H2W . 2_656 95(2) ?
H2W O2W H2W . 2_656 118(4) ?
C8 O2 Co1 . . 126.39(14) ?
O3 C8 O2 . . 125.2(2) ?
O3 C8 C9 . . 121.20(19) ?
O2 C8 C9 . . 113.61(18) ?
N1 C9 C8 . . 115.14(18) ?
N1 C9 H9A . . 108.5 ?
C8 C9 H9A . . 108.5 ?
N1 C9 H9B . . 108.5 ?
C8 C9 H9B . . 108.5 ?
H9A C9 H9B . . 107.5 ?
C1 N1 C9 . . 121.5(2) ?
C1 N1 H1 . . 121.7(18) ?
C9 N1 H1 . . 116.7(18) ?
O1 C1 N1 . . 121.7(2) ?
O1 C1 C2 . . 119.8(2) ?
N1 C1 C2 . . 118.5(2) ?
C3 C2 C7 . . 118.9(3) ?
C3 C2 C1 . . 117.3(2) ?
C7 C2 C1 . . 123.8(2) ?
C2 C3 C4 . . 120.8(3) ?
C2 C3 H3 . . 119.6 ?
C4 C3 H3 . . 119.6 ?
C5 C4 C3 . . 120.2(3) ?
C5 C4 H4 . . 119.9 ?
C3 C4 H4 . . 119.9 ?
C6 C5 C4 . . 119.3(3) ?
C6 C5 H5 . . 120.3 ?
C4 C5 H5 . . 120.3 ?
C5 C6 C7 . . 121.5(3) ?
C5 C6 H6 . . 119.3 ?
C7 C6 H6 . . 119.3 ?
C2 C7 C6 . . 119.3(3) ?
C2 C7 H7 . . 120.4 ?
C6 C7 H7 . . 120.4 ?
H3WA O3W H3WB . . 108(3) ?

loop_
_geom_bond_atom_site_label_1
_geom_bond_atom_site_label_2
_geom_bond_site_symmetry_2
_geom_bond_distance
_geom_bond_publ_flag
Co1 O2 . 2.0563(15) y
Co1 O2 5_666 2.0563(15) y
Co1 O1W . 2.0622(17) y
Co1 O1W 5_666 2.0622(17) y
Co1 O2W 5_666 2.1899(9) y
Co1 O2W . 2.1899(9) y
O1W H1WA . 0.78(3) ?
O1W H1WB . 0.85(3) ?
O2W H2W . 0.88(3) ?
O2W H2W 2_656 0.88(3) ?
O2 C8 . 1.270(2) ?
O3 C8 . 1.238(2) ?
C8 C9 . 1.517(3) ?
C9 N1 . 1.445(3) ?
C9 H9A . 0.9700 ?
C9 H9B . 0.9700 ?
N1 C1 . 1.330(3) ?
N1 H1 . 0.83(3) ?
O1 C1 . 1.235(3) ?
C1 C2 . 1.498(3) ?
C2 C3 . 1.370(4) ?
C2 C7 . 1.376(4) ?
C3 C4 . 1.386(4) ?
C3 H3 . 0.9300 ?
C4 C5 . 1.357(5) ?
C4 H4 . 0.9300 ?
C5 C6 . 1.356(5) ?
C5 H5 . 0.9300 ?
C6 C7 . 1.387(4) ?
C6 H6 . 0.9300 ?
C7 H7 . 0.9300 ?
O3W H3WA . 0.83(4) ?
O3W H3WB . 0.84(3) ?

loop_
_geom_hbond_atom_site_label_D
_geom_hbond_atom_site_label_H
_geom_hbond_atom_site_label_A
_geom_hbond_site_symmetry_A
_geom_hbond_distance_DH
_geom_hbond_distance_HA
_geom_hbond_distance_DA
_geom_hbond_angle_DHA
_geom_hbond_publ_flag
O1W H1WA O2 2_656 0.78(3) 1.93(3) 2.714(2) 176(3) yes
O1W H1WB O3W 5_666 0.85(3) 1.93(3) 2.780(3) 178(3) yes
O2W H2W O3 6_566 0.88(3) 1.80(3) 2.6576(18) 163(3) yes
C9 H9B O3 6_576 0.97 2.51 3.481(3) 177.9 yes
N1 H1 O3W 1_565 0.83(3) 2.13(3) 2.880(3) 149(2) yes
O3W H3WA O1 . 0.83(4) 1.90(4) 2.708(3) 164(3) yes
O3W H3WB O3 6_566 0.84(3) 2.12(3) 2.873(3) 149(3) yes

loop_
_geom_torsion_atom_site_label_1
_geom_torsion_atom_site_label_2
_geom_torsion_atom_site_label_3
_geom_torsion_atom_site_label_4
_geom_torsion_site_symmetry_1
_geom_torsion_site_symmetry_2
_geom_torsion_site_symmetry_3
_geom_torsion_site_symmetry_4
_geom_torsion
_geom_torsion_publ_flag
Co1 O2 C8 O3 . . . . -14.5(3) ?
Co1 O2 C8 C9 . . . . 166.03(14) ?
O3 C8 C9 N1 . . . . 6.9(3) ?
O2 C8 C9 N1 . . . . -173.6(2) ?
C8 C9 N1 C1 . . . . 78.1(3) ?
C9 N1 C1 O1 . . . . -3.4(4) ?
C9 N1 C1 C2 . . . . 175.3(2) ?
O1 C1 C2 C3 . . . . 0.0(4) ?
N1 C1 C2 C3 . . . . -178.7(3) ?
O1 C1 C2 C7 . . . . 178.5(3) ?
N1 C1 C2 C7 . . . . -0.2(4) ?
C7 C2 C3 C4 . . . . -1.1(5) ?
C1 C2 C3 C4 . . . . 177.5(3) ?
C2 C3 C4 C5 . . . . 0.7(6) ?
C3 C4 C5 C6 . . . . 0.3(6) ?
C4 C5 C6 C7 . . . . -0.8(5) ?
C3 C2 C7 C6 . . . . 0.5(4) ?
C1 C2 C7 C6 . . . . -178.0(3) ?
C5 C6 C7 C2 . . . . 0.5(5) ?

_cod_database_fobs_code 2243485
